data_1536793
loop_
_publ_author_name
'Radaev, S.F.'
'Sobolev, B.P.'
'Muradyan, L.A.'
'Krivandina, E.A.'
'Bydanov, N.N.'
'Simonov, V.I.'
'Maksimov, B.A.'
'Sarin, V.A.'

_publ_section_title
;
 Neutron diffraction study of a non-stoichiometric phase of
 La0.85Sr0.15F2.85
;
_journal_name_full Kristallografiya
_journal_page_first 369
_journal_page_last 376
_journal_volume 36
_journal_year 1991
_chemical_formula_sum 'F2.85 La0.85 Sr0.15'
_chemical_name_systematic 'La0.85 Sr0.15 F2.85'
_space_group_IT_number 165
_symmetry_space_group_name_Hall '-P 3 2"c'
_symmetry_space_group_name_H-M 'P -3 c 1'
_cell_angle_alpha 90
_cell_angle_beta 90
_cell_angle_gamma 120
_cell_formula_units_Z 6
_cell_length_a 7.188
_cell_length_b 7.188
_cell_length_c 7.369
_cell_volume 329.728
_citation_journal_id_ASTM KRISAJ
_cod_data_source_file Radaev_KRISAJ_1991_1124.cif
_cod_data_source_block F2.85La0.85Sr0.15
_cod_original_cell_volume 329.7276
_cod_database_code 1536793

loop_
_symmetry_equiv_pos_as_xyz
x,y,z
-y,x-y,z
-x+y,-x,z
y,x,-z+1/2
-x,-x+y,-z+1/2
x-y,-y,-z+1/2
-x,-y,-z
y,-x+y,-z
x-y,x,-z
-y,-x,z-1/2
x,x-y,z-1/2
-x+y,y,z-1/2

loop_
_atom_site_label
_atom_site_type_symbol
_atom_site_fract_x
_atom_site_fract_y
_atom_site_fract_z
_atom_site_occupancy
_atom_site_U_iso_or_equiv
La1 La+3 0.6678 0 0.25 0.85 0.0
F3 F-1 0.3333 0.6667 0.287 0.24 0.0
Sr1 Sr+2 0.6678 0 0.25 0.15 0.0
F2 F-1 0.3333 0.6667 0.1909 0.76 0.0
F4 F-1 0 0 0.25 1 0.0
F1 F-1 0.3515 0.0377 0.0807 0.925 0.0
